data_2101986
loop_
_publ_author_name
'Low, John N.'
'Storey, Emily J.'
'McCarron, Mary'
'Wardell, James L.'
'Ferguson, George'
'Glidewell, Christopher'

_publ_section_title
;
 Conformational preferences in 2-nitrophenylthiolates: interplay
 between intra- and intermolecular forces; structures of
 (<i>E</i>)-1-(4-methyl-2-nitrobenzenethiolato)-2-phenylethene,
 <i>S</i>-(2-nitrophenyl)benzenecarbothiolate and
 1-(2-nitrophenylthio)-2,5-pyrrolidinedione
;
_journal_issue 1
_journal_name_full 'Acta Crystallographica Section B'
_journal_page_first 58
_journal_page_last 67
_journal_paper_doi 10.1107/S0108768199009702
_journal_volume 56
_journal_year 2000
_chemical_formula_moiety 'C10 H8 N2 O4 S'
_chemical_formula_sum 'C10 H8 N2 O4 S'
_chemical_formula_weight 252.24
_chemical_name_systematic
;
1-(2-Nitrophenylthio)-2,5-pyrrolidinedione
;
_space_group_IT_number 14
_symmetry_cell_setting monoclinic
_symmetry_space_group_name_Hall '-P 2yab'
_symmetry_space_group_name_H-M 'P 1 21/a 1'
_cell_angle_alpha 90.00
_cell_angle_beta 110.7(3)
_cell_angle_gamma 90.00
_cell_formula_units_Z 4
_cell_length_a 7.918(5)
_cell_length_b 13.132(5)
_cell_length_c 10.983(5)
_cell_measurement_reflns_used 25
_cell_measurement_temperature 294.0(10)
_cell_measurement_theta_max 18.61
_cell_measurement_theta_min 8.06
_cell_volume 1068(2)
_computing_cell_refinement 'SET4 & CELDIM in CAD-4-PC Software (Enraf-Nonius, 1992)'
_computing_data_collection 'CAD-4-PC Software (Enraf-Nonius, 1992)'
_computing_data_reduction 'DATRD2 in NRCVAX96 (Gabe et al., 1989)'
_computing_molecular_graphics 'NRCVAX96, ORTEP (Johnson, 1976), PLATON (Spek, 1998)'
_computing_publication_material 'NRCVAX96, SHELXL97  and WordPerfect macro PREP8 (Ferguson, 1998)'
_computing_structure_refinement 'NRCVAX96 and SHELXL97 (Sheldrick, 1997b)'
_computing_structure_solution 'SHELXS97 (Sheldrick, 1997a)'
_diffrn_ambient_temperature 294.0(10)
_diffrn_measured_fraction_theta_full .991
_diffrn_measured_fraction_theta_max .991
_diffrn_measurement_device 'Enraf-Nonius CAD-4'
_diffrn_measurement_method \q/2\q
_diffrn_radiation_monochromator graphite
_diffrn_radiation_source 'X-ray tube'
_diffrn_radiation_type 'Mo K\a'
_diffrn_radiation_wavelength .71073
_diffrn_reflns_av_R_equivalents .008
_diffrn_reflns_av_sigmaI/netI .0278
_diffrn_reflns_limit_h_max 9
_diffrn_reflns_limit_h_min -10
_diffrn_reflns_limit_k_max 17
_diffrn_reflns_limit_k_min 0
_diffrn_reflns_limit_l_max 14
_diffrn_reflns_limit_l_min 0
_diffrn_reflns_number 2733
_diffrn_reflns_theta_full 27.42
_diffrn_reflns_theta_max 27.42
_diffrn_reflns_theta_min 2.51
_diffrn_standards_decay_% 'no decay, variation 1.0'
_diffrn_standards_interval_time 180
_diffrn_standards_number 3
_exptl_absorpt_coefficient_mu .307
_exptl_absorpt_correction_T_max .9702
_exptl_absorpt_correction_T_min .9510
_exptl_absorpt_correction_type gaussian
_exptl_absorpt_process_details 'ABSO in NRCVAX (Gabe et al., 1989)'
_exptl_crystal_colour yellow
_exptl_crystal_density_diffrn 1.568
_exptl_crystal_density_method 'not measured'
_exptl_crystal_description needle
_exptl_crystal_F_000 520
_exptl_crystal_size_max .42
_exptl_crystal_size_mid .15
_exptl_crystal_size_min .11
_refine_diff_density_max .256
_refine_diff_density_min -.244
_refine_ls_extinction_method none
_refine_ls_goodness_of_fit_ref .858
_refine_ls_hydrogen_treatment constr
_refine_ls_matrix_type full
_refine_ls_number_parameters 154
_refine_ls_number_reflns 2452
_refine_ls_number_restraints 0
_refine_ls_restrained_S_all .858
_refine_ls_R_factor_all .0658
_refine_ls_R_factor_gt .0352
_refine_ls_shift/su_max .001
_refine_ls_shift/su_mean .000
_refine_ls_structure_factor_coef Fsqd
_refine_ls_weighting_details 'w=1/[\s^2^(Fo^2^)+(0.0972P)^2^] where P=(Fo^2^+2Fc^2^)/3'
_refine_ls_weighting_scheme calc
_refine_ls_wR_factor_ref .1215
_reflns_number_gt 1649
_reflns_number_total 2452
_reflns_threshold_expression >2\s(I)
_cod_data_source_file na0092.cif
_cod_data_source_block 3
_cod_depositor_comments
;
The following automatic conversions were performed:
'_exptl_absorpt_correction_type' value 'Gaussian' changed to 'gaussian'
according to '/home/saulius/struct/CIF-dictionaries/cif_core.dic'
dictionary named 'cif_core.dic' version 2.4.1 from 2010-06-29.

Automatic conversion script
Id: cif_fix_enum 1527 2010-12-29 10:47:43Z saulius 

The following automatic conversions were performed:

'_exptl_absorpt_correction_type' value 'Gaussian' changed to
'gaussian' according to
/home/saulius/struct/CIF-dictionaries/cif_core.dic dictionary named
'cif_core.dic' version 2.4.1 from 2010-06-29.

Automatic conversion script
Id: cif_fix_values 1715 2011-07-08 13:25:40Z adriana 
;
_cod_original_cell_volume 1068.5(9)
_cod_original_sg_symbol_H-M 'P 21/a'
_cod_database_code 2101986
_cod_database_fobs_code 2101986

loop_
_symmetry_equiv_pos_as_xyz
'x, y, z'
'-x+1/2, y+1/2, -z'
'-x, -y, -z'
'x+1/2, -y+1/2, z'

loop_
_atom_site_label
_atom_site_fract_x
_atom_site_fract_y
_atom_site_fract_z
_atom_site_U_iso_or_equiv
_atom_site_adp_type
_atom_site_calc_flag
_atom_site_refinement_flags
_atom_site_occupancy
_atom_site_type_symbol
S1 .14705(6) .37939(4) .26757(4) .03763(17) Uani d . 1 S
C1 .3739(2) .37467(12) .37446(15) .0302(3) Uani d . 1 C
C2 .4197(2) .37267(12) .50981(16) .0326(4) Uani d . 1 C
N2 .2778(2) .37319(12) .56487(15) .0413(4) Uani d . 1 N
O1 .12285(19) .38200(11) .48887(14) .0541(4) Uani d . 1 O
O2 .3164(3) .36475(14) .68166(14) .0688(5) Uani d . 1 O
C3 .5964(3) .37222(13) .59556(18) .0413(4) Uani d . 1 C
C4 .7344(3) .37372(14) .5464(2) .0451(5) Uani d . 1 C
C5 .6938(3) .37287(14) .4142(2) .0446(5) Uani d . 1 C
C6 .5179(2) .37387(13) .32930(18) .0378(4) Uani d . 1 C
N7 .1790(2) .37435(12) .12246(14) .0399(4) Uani d . 1 N
C8 .1569(3) .28460(17) .04812(19) .0468(5) Uani d . 1 C
O8 .1298(3) .20288(13) .08569(15) .0765(6) Uani d . 1 O
C9 .1689(3) .31259(18) -.08074(18) .0548(6) Uani d . 1 C
C10 .2216(3) .42370(19) -.0697(2) .0580(6) Uani d . 1 C
C11 .2049(3) .46045(17) .05538(18) .0468(5) Uani d . 1 C
O11 .2138(2) .54553(12) .09668(14) .0667(5) Uani d . 1 O
H3 .6217 .3709 .6849 .050 Uiso calc R 1 H
H4 .8540 .3753 .6024 .054 Uiso calc R 1 H
H5 .7871 .3716 .3813 .054 Uiso calc R 1 H
H6 .4945 .3740 .2402 .045 Uiso calc R 1 H
H9A .0536 .3025 -.1501 .066 Uiso calc R 1 H
H9B .2592 .2714 -.0987 .066 Uiso calc R 1 H
H10A .3446 .4316 -.0673 .070 Uiso calc R 1 H
H10B .1418 .4618 -.1431 .070 Uiso calc R 1 H

loop_
_atom_site_aniso_label
_atom_site_aniso_U_11
_atom_site_aniso_U_22
_atom_site_aniso_U_33
_atom_site_aniso_U_12
_atom_site_aniso_U_13
_atom_site_aniso_U_23
S1 .0330(2) .0497(3) .0303(2) -.0005(2) .01139(17) -.00009(19)
C1 .0335(8) .0288(8) .0293(8) -.0002(7) .0124(6) -.0007(6)
C2 .0391(9) .0300(8) .0314(8) -.0017(7) .0157(7) -.0008(7)
N2 .0511(10) .0456(9) .0339(8) -.0080(7) .0231(7) -.0045(6)
O1 .0418(8) .0773(11) .0506(8) -.0026(7) .0258(7) -.0028(7)
O2 .0852(12) .0956(13) .0360(8) -.0137(10) .0344(8) -.0037(8)
C3 .0487(11) .0371(9) .0318(9) -.0004(8) .0066(8) -.0002(7)
C4 .0353(9) .0444(11) .0474(11) .0029(9) .0044(8) -.0009(8)
C5 .0332(9) .0484(11) .0549(11) .0008(8) .0187(8) -.0041(9)
C6 .0365(9) .0438(10) .0361(9) .0025(8) .0163(7) -.0028(7)
N7 .0435(8) .0480(9) .0265(7) -.0019(7) .0101(6) -.0003(6)
C8 .0493(11) .0549(13) .0386(10) -.0050(10) .0184(8) -.0063(9)
O8 .1260(17) .0533(10) .0663(11) -.0186(10) .0540(11) -.0117(8)
C9 .0608(13) .0716(15) .0335(10) -.0042(12) .0183(9) -.0064(9)
C10 .0671(15) .0749(15) .0359(10) .0027(12) .0230(10) .0082(10)
C11 .0502(11) .0547(12) .0314(9) -.0042(10) .0093(8) .0063(8)
O11 .0970(13) .0511(9) .0508(9) -.0101(9) .0248(9) .0024(7)

loop_
_atom_type_symbol
_atom_type_description
_atom_type_scat_dispersion_real
_atom_type_scat_dispersion_imag
_atom_type_scat_source
C C .0033 .0016 'International Tables Vol C Tables 4.2.6.8 and 6.1.1.4'
H H .0000 .0000 'International Tables Vol C Tables 4.2.6.8 and 6.1.1.4'
N N .0061 .0033 'International Tables Vol C Tables 4.2.6.8 and 6.1.1.4'
O O .0106 .0060 'International Tables Vol C Tables 4.2.6.8 and 6.1.1.4'
S S .1246 .1234 'International Tables Vol C Tables 4.2.6.8 and 6.1.1.4'

loop_
_geom_angle_atom_site_label_1
_geom_angle_atom_site_label_2
_geom_angle_atom_site_label_3
_geom_angle
_geom_angle_publ_flag
N7 S1 C1 99.7(2) y
C6 C1 C2 116.0(3) y
C6 C1 S1 122.07(14) no
C2 C1 S1 121.9(3) no
C3 C2 C1 123.0(3) y
C3 C2 N2 117.49(16) no
C1 C2 N2 119.5(3) no
O2 N2 O1 123.2(3) y
O2 N2 C2 119.8(3) no
O1 N2 C2 117.01(15) no
C4 C3 C2 118.93(18) no
C3 C4 C5 119.5(3) no
C6 C5 C4 121.3(3) no
C5 C6 C1 121.22(18) no
C11 N7 C8 112.39(17) no
C11 N7 S1 123.93(14) no
C8 N7 S1 123.11(14) no
O8 C8 N7 123.46(19) no
O8 C8 C9 128.7(2) no
N7 C8 C9 107.82(18) no
C8 C9 C10 105.61(18) no
C11 C10 C9 105.80(19) no
O11 C11 N7 123.52(19) no
O11 C11 C10 129.2(2) no
N7 C11 C10 107.28(19) no

loop_
_geom_bond_atom_site_label_1
_geom_bond_atom_site_label_2
_geom_bond_distance
_geom_bond_publ_flag
S1 N7 1.701(2) y
S1 C1 1.766(6) y
C1 C6 1.394(3) y
C1 C2 1.401(3) y
C2 C3 1.383(5) y
C2 N2 1.452(3) y
N2 O2 1.214(3) y
N2 O1 1.222(5) y
C3 C4 1.379(4) y
C4 C5 1.372(3) y
C5 C6 1.376(5) y
N7 C11 1.403(3) no
N7 C8 1.409(3) no
C8 O8 1.196(3) no
C8 C9 1.497(3) no
C9 C10 1.511(4) no
C10 C11 1.505(3) no
C11 O11 1.199(3) no

loop_
_geom_hbond_atom_site_label_D
_geom_hbond_atom_site_label_H
_geom_hbond_atom_site_label_A
_geom_hbond_site_symmetry_A
_geom_hbond_distance_DH
_geom_hbond_distance_HA
_geom_hbond_distance_DA
_geom_hbond_angle_DHA
_geom_hbond_publ_flag
C3 H3 O11 3_666 .93 2.54 3.355(3) 147 yes
C5 H5 O1 1_655 .93 2.50 3.203(4) 132 yes
C6 H6 O8 4 .93 2.52 3.261(3) 137 yes

loop_
_geom_torsion_atom_site_label_1
_geom_torsion_atom_site_label_2
_geom_torsion_atom_site_label_3
_geom_torsion_atom_site_label_4
_geom_torsion
_geom_torsion_publ_flag
N7 S1 C1 C6 3.36(16) no
N7 S1 C1 C2 -177.40(10) y
C6 C1 C2 C3 1.4(2) no
S1 C1 C2 C3 -177.90(13) no
C6 C1 C2 N2 -179.91(16) no
S1 C1 C2 N2 .8(2) no
C3 C2 N2 O2 -6.1(2) no
C1 C2 N2 O2 175.2(2) y
C3 C2 N2 O1 174.17(17) no
C1 C2 N2 O1 -4.6(2) y
C1 C2 C3 C4 -.1(3) no
N2 C2 C3 C4 -178.75(16) no
C2 C3 C4 C5 -1.7(3) no
C3 C4 C5 C6 2.1(3) no
C4 C5 C6 C1 -.7(3) no
C2 C1 C6 C5 -1.0(2) no
S1 C1 C6 C5 178.28(14) no
C1 S1 N7 C11 -88.61(16) no
C1 S1 N7 C8 100.7(2) y
C11 N7 C8 O8 -178.6(2) no
S1 N7 C8 O8 -6.9(3) no
C11 N7 C8 C9 .0(2) no
S1 N7 C8 C9 171.70(10) y
O8 C8 C9 C10 -175.0(2) no
N7 C8 C9 C10 6.5(2) y
C8 C9 C10 C11 -10.1(2) no
C8 N7 C11 O11 174.5(2) no
S1 N7 C11 O11 3.0(3) no
C8 N7 C11 C10 -6.5(2) no
S1 N7 C11 C10 -178.13(14) no
C9 C10 C11 O11 -170.9(2) no
C9 C10 C11 N7 10.3(2) no

loop_
_cod_related_entry_id
_cod_related_entry_database
_cod_related_entry_code
1 ChemSpider 21140612
